data_1540711
loop_
_publ_author_name
'Meng, Xianfu'
'Xu, Yanxia'
'Liu, Jinliang'
'Sun, Lining'
'Shi, Liyi'

_publ_section_title
;
 A new fluorescent rhodamine B derivative as an &#x201C;off--on&#x201D;
 chemosensor for Cu2+with high selectivity and sensitivity
;
_journal_issue 5
_journal_name_full 'Anal. Methods'
_journal_page_first 1044
_journal_paper_doi 10.1039/C5AY02792F
_journal_volume 8
_journal_year 2016
_chemical_formula_sum 'C75 H80 Cl4 N8 O7'
_chemical_formula_weight 1347.27
_chemical_name_systematic
; 
 ? 
;
_space_group_crystal_system triclinic
_space_group_IT_number 2
_space_group_name_Hall '-P 1'
_space_group_name_H-M_alt 'P -1'
_symmetry_space_group_name_Hall '-P 1'
_symmetry_space_group_name_H-M 'P -1'
_atom_sites_solution_hydrogens geom
_audit_creation_method SHELXL-2013
_cell_angle_alpha 102.763(3)
_cell_angle_beta 90.722(3)
_cell_angle_gamma 94.945(3)
_cell_formula_units_Z 2
_cell_length_a 11.852(2)
_cell_length_b 17.309(3)
_cell_length_c 18.485(4)
_cell_measurement_reflns_used 8948
_cell_measurement_temperature 203(2)
_cell_measurement_theta_max 26.65
_cell_measurement_theta_min 2.20
_cell_volume 3682.7(12)
_computing_cell_refinement 'Bruker SAINT'
_computing_data_collection 'Bruker APEX2'
_computing_data_reduction 'Bruker SAINT'
_computing_molecular_graphics 'Bruker SHELXTL'
_computing_publication_material 'Bruker SHELXTL'
_computing_structure_refinement 'SHELXL-2013 (Sheldrick, 2013)'
_computing_structure_solution 'SHELXS-97 (Sheldrick, 2008)'
_diffrn_ambient_temperature 203(2)
_diffrn_measured_fraction_theta_full 0.977
_diffrn_measured_fraction_theta_max 0.987
_diffrn_measurement_device_type 'Bruker APEX-II CCD'
_diffrn_measurement_method '\f and \w scans'
_diffrn_radiation_type MoK\a
_diffrn_radiation_wavelength 0.71073
_diffrn_reflns_av_R_equivalents 0.0348
_diffrn_reflns_av_unetI/netI 0.0677
_diffrn_reflns_laue_measured_fraction_full 0.977
_diffrn_reflns_laue_measured_fraction_max 0.987
_diffrn_reflns_limit_h_max 14
_diffrn_reflns_limit_h_min -14
_diffrn_reflns_limit_k_max 19
_diffrn_reflns_limit_k_min -20
_diffrn_reflns_limit_l_max 22
_diffrn_reflns_limit_l_min -15
_diffrn_reflns_number 21641
_diffrn_reflns_point_group_measured_fraction_full 0.977
_diffrn_reflns_point_group_measured_fraction_max 0.987
_diffrn_reflns_theta_full 25.242
_diffrn_reflns_theta_max 25.150
_diffrn_reflns_theta_min 1.461
_exptl_absorpt_coefficient_mu 0.218
_exptl_absorpt_correction_T_max 0.745
_exptl_absorpt_correction_T_min 0.620
_exptl_absorpt_correction_type multi-scan
_exptl_absorpt_process_details sadabs
_exptl_crystal_colour colourless
_exptl_crystal_density_diffrn 1.215
_exptl_crystal_description block
_exptl_crystal_F_000 1420
_exptl_crystal_size_max 0.700
_exptl_crystal_size_mid 0.700
_exptl_crystal_size_min 0.650
_platon_squeeze_details ' '
_refine_diff_density_max 1.504
_refine_diff_density_min -1.208
_refine_diff_density_rms 0.107
_refine_ls_extinction_method none
_refine_ls_goodness_of_fit_ref 1.233
_refine_ls_hydrogen_treatment constr
_refine_ls_matrix_type full
_refine_ls_number_parameters 894
_refine_ls_number_reflns 13018
_refine_ls_number_restraints 36
_refine_ls_restrained_S_all 1.245
_refine_ls_R_factor_all 0.1383
_refine_ls_R_factor_gt 0.1058
_refine_ls_shift/su_max 0.003
_refine_ls_shift/su_mean 0.000
_refine_ls_structure_factor_coef Fsqd
_refine_ls_weighting_details
; 
 w=1/[\s^2^(Fo^2^)+(0.2000P)^2^] 
 where P=(Fo^2^+2Fc^2^)/3 
;
_refine_ls_weighting_scheme calc
_refine_ls_wR_factor_gt 0.3019
_refine_ls_wR_factor_ref 0.3355
_reflns_Friedel_coverage 0.000
_reflns_number_gt 8527
_reflns_number_total 13018
_reflns_threshold_expression 'I > 2\s(I)'
_cod_data_source_file c5ay02792f1.cif
_cod_data_source_block mo_40918a
_cod_depositor_comments 'Adding full bibliography for 1540711.cif.'
_cod_original_cell_volume 3682.9(12)
_cod_database_code 1540711
_shelx_space_group_comment
; 
The symmetry employed for this shelxl refinement is uniquely defined 
by the following loop, which should always be used as a source of 
symmetry information in preference to the above space-group names. 
They are only intended as comments. 
;
_shelx_estimated_absorpt_t_min 0.863
_shelx_estimated_absorpt_t_max 0.871
_shelxl_version_number 2013-2

loop_
_space_group_symop_operation_xyz
'x, y, z'
'-x, -y, -z'

loop_
_atom_site_label
_atom_site_type_symbol
_atom_site_fract_x
_atom_site_fract_y
_atom_site_fract_z
_atom_site_U_iso_or_equiv
_atom_site_adp_type
_atom_site_occupancy
_atom_site_site_symmetry_order
_atom_site_calc_flag
_atom_site_refinement_flags_posn
_atom_site_refinement_flags_adp
_atom_site_refinement_flags_occupancy
_atom_site_disorder_assembly
_atom_site_disorder_group
N1 N 0.2691(2) 0.38583(17) 0.25575(18) 0.0304(7) Uani 1 1 d . . . . .
N2 N 0.2341(3) 0.46143(17) 0.26507(18) 0.0332(7) Uani 1 1 d . . . . .
N3 N 0.7236(4) 0.4784(2) 0.4683(2) 0.0545(10) Uani 1 1 d . . . . .
N4 N 0.5470(3) 0.40816(18) -0.04232(17) 0.0333(7) Uani 1 1 d . . . . .
N5 N 0.8225(3) 0.98242(18) 0.22259(19) 0.0356(8) Uani 1 1 d . . . . .
N6 N 0.8513(3) 0.90655(18) 0.19294(19) 0.0363(8) Uani 1 1 d . . . . .
N7 N 0.6857(5) 0.9504(4) 0.5556(3) 0.097(2) Uani 1 1 d D U . . .
N8 N 0.3174(3) 0.8760(2) 0.0820(2) 0.0463(9) Uani 1 1 d . . . . .
O2 O 0.4489(2) 0.65520(15) 0.31215(17) 0.0418(7) Uani 1 1 d . . . . .
O3 O 0.0915(3) 0.33343(19) 0.2822(2) 0.0629(10) Uani 1 1 d . . . . .
O4 O 0.5982(2) 0.45262(16) 0.21893(14) 0.0380(7) Uani 1 1 d . . . . .
O5 O 0.7234(2) 0.71868(15) 0.26760(16) 0.0415(7) Uani 1 1 d . . . . .
O6 O 0.9770(3) 1.0393(2) 0.1707(3) 0.0776(13) Uani 1 1 d . . . . .
O7 O 0.5190(2) 0.92155(15) 0.31382(14) 0.0345(6) Uani 1 1 d . . . . .
C1 C 0.6300(4) 0.6925(3) 0.3717(2) 0.0482(11) Uani 0.680(10) 1 d D . P A 1
H1 H 0.6788 0.7397 0.3985 0.058 Uiso 0.680(10) 1 calc R U P A 1
C2 C 0.5212(4) 0.7223(2) 0.3529(2) 0.0420(10) Uani 0.680(10) 1 d . . P A 1
H2A H 0.4849 0.7474 0.3984 0.050 Uiso 0.680(10) 1 calc R U P A 1
H2B H 0.5355 0.7619 0.3227 0.050 Uiso 0.680(10) 1 calc R U P A 1
C38 C 0.6926(4) 0.6569(2) 0.3055(3) 0.0433(10) Uani 0.680(10) 1 d . . P A 1
H38A H 0.7605 0.6352 0.3206 0.052 Uiso 0.680(10) 1 calc R U P A 1
H38B H 0.6447 0.6138 0.2731 0.052 Uiso 0.680(10) 1 calc R U P A 1
O1 O 0.6083(4) 0.6441(3) 0.4229(3) 0.0522(16) Uani 0.680(10) 1 d . . P A 1
H1A H 0.6681 0.6270 0.4337 0.078 Uiso 0.680(10) 1 calc R U P A 1
C74 C 0.8944(7) 0.8944(5) 0.9572(6) 0.126(3) Uani 0.8 1 d D . P B 1
H74A H 0.8946 0.9163 0.9126 0.152 Uiso 0.8 1 calc R U P B 1
H74B H 0.9317 0.9352 0.9977 0.152 Uiso 0.8 1 calc R U P B 1
Cl2 Cl 0.75410(18) 0.87295(15) 0.98001(13) 0.0925(7) Uani 0.8 1 d D . P B 1
C68 C 0.7598(10) 1.0062(8) 0.6186(6) 0.065(4) Uani 0.604(19) 1 d D U P C 1
H68A H 0.7790 1.0576 0.6058 0.078 Uiso 0.604(19) 1 calc R U P C 1
H68B H 0.7184 1.0152 0.6648 0.078 Uiso 0.604(19) 1 calc R U P C 1
C69 C 0.8660(10) 0.9675(9) 0.6285(7) 0.088(4) Uani 0.604(19) 1 d D U P C 1
H69A H 0.8471 0.9203 0.6477 0.131 Uiso 0.604(19) 1 calc R U P C 1
H69B H 0.9179 1.0045 0.6631 0.131 Uiso 0.604(19) 1 calc R U P C 1
H69C H 0.9015 0.9526 0.5810 0.131 Uiso 0.604(19) 1 calc R U P C 1
C1' C 0.6300(4) 0.6925(3) 0.3717(2) 0.0482(11) Uani 0.320(10) 1 d . . P A 2
H1' H 0.6086 0.6485 0.3966 0.058 Uiso 0.320(10) 1 calc R U P A 2
C2' C 0.5212(4) 0.7223(2) 0.3529(2) 0.0420(10) Uani 0.320(10) 1 d . . P A 2
H2'1 H 0.4849 0.7474 0.3984 0.050 Uiso 0.320(10) 1 calc R U P A 2
H2'2 H 0.5355 0.7619 0.3227 0.050 Uiso 0.320(10) 1 calc R U P A 2
C38' C 0.6926(4) 0.6569(2) 0.3055(3) 0.0433(10) Uani 0.320(10) 1 d . . P A 2
H38C H 0.7605 0.6352 0.3206 0.052 Uiso 0.320(10) 1 calc R U P A 2
H38D H 0.6447 0.6138 0.2731 0.052 Uiso 0.320(10) 1 calc R U P A 2
O1' O 0.7116(8) 0.7384(6) 0.4143(6) 0.059(4) Uani 0.320(10) 1 d D . P A 2
H1'1 H 0.6918 0.7841 0.4278 0.089 Uiso 0.320(10) 1 calc R U P A 2
C74' C 0.8944(7) 0.8944(5) 0.9572(6) 0.126(3) Uani 0.2 1 d D . P B 2
H74C H 0.9261 0.9286 0.9253 0.152 Uiso 0.2 1 calc R U P B 2
H74D H 0.8176 0.8750 0.9375 0.152 Uiso 0.2 1 calc R U P B 2
Cl2' Cl 0.8809(10) 0.9469(5) 1.0294(5) 0.097(3) Uani 0.2 1 d D . P B 2
C68' C 0.7948(14) 0.9453(8) 0.5950(7) 0.056(5) Uani 0.396(19) 1 d D U P C 2
H68C H 0.8555 0.9305 0.5605 0.067 Uiso 0.396(19) 1 calc R U P C 2
H68D H 0.7865 0.9086 0.6285 0.067 Uiso 0.396(19) 1 calc R U P C 2
C69' C 0.812(2) 1.0303(10) 0.6361(11) 0.078(6) Uani 0.396(19) 1 d D U P C 2
H69D H 0.8049 1.0647 0.6016 0.117 Uiso 0.396(19) 1 calc R U P C 2
H69E H 0.8870 1.0409 0.6597 0.117 Uiso 0.396(19) 1 calc R U P C 2
H69F H 0.7554 1.0406 0.6736 0.117 Uiso 0.396(19) 1 calc R U P C 2
C3 C 0.3408(4) 0.6675(2) 0.2953(2) 0.0370(9) Uani 1 1 d . . . . .
C4 C 0.3014(4) 0.7426(2) 0.3034(3) 0.0466(11) Uani 1 1 d . . . . .
H4 H 0.3510 0.7885 0.3212 0.056 Uiso 1 1 calc R U . . .
C5 C 0.1908(4) 0.7498(3) 0.2854(3) 0.0539(12) Uani 1 1 d . . . . .
H5 H 0.1654 0.8007 0.2905 0.065 Uiso 1 1 calc R U . . .
C6 C 0.1163(4) 0.6831(3) 0.2600(3) 0.0622(14) Uani 1 1 d . . . . .
H6 H 0.0404 0.6882 0.2479 0.075 Uiso 1 1 calc R U . . .
C7 C 0.1548(4) 0.6088(3) 0.2526(3) 0.0509(12) Uani 1 1 d . . . . .
H7 H 0.1040 0.5634 0.2353 0.061 Uiso 1 1 calc R U . . .
C8 C 0.2668(3) 0.5991(2) 0.2698(2) 0.0353(9) Uani 1 1 d . . . . .
C9 C 0.3072(3) 0.5200(2) 0.2633(2) 0.0315(8) Uani 1 1 d . . . . .
H9 H 0.3846 0.5126 0.2579 0.038 Uiso 1 1 calc R U . . .
C10 C 0.1899(3) 0.3256(2) 0.2644(3) 0.0420(10) Uani 1 1 d . . . . .
C11 C 0.2471(3) 0.2521(2) 0.2467(2) 0.0384(9) Uani 1 1 d . . . . .
C12 C 0.2044(4) 0.1743(3) 0.2434(3) 0.0517(12) Uani 1 1 d . . . . .
H12 H 0.1287 0.1618 0.2543 0.062 Uiso 1 1 calc R U . . .
C13 C 0.2787(5) 0.1151(3) 0.2230(3) 0.0586(14) Uani 1 1 d . . . . .
H13 H 0.2523 0.0617 0.2200 0.070 Uiso 1 1 calc R U . . .
C14 C 0.3894(4) 0.1337(2) 0.2073(2) 0.0471(11) Uani 1 1 d . . . . .
H14 H 0.4376 0.0928 0.1941 0.056 Uiso 1 1 calc R U . . .
C15 C 0.4309(4) 0.2115(2) 0.2107(2) 0.0413(10) Uani 1 1 d . . . . .
H15 H 0.5068 0.2237 0.1999 0.050 Uiso 1 1 calc R U . . .
C16 C 0.3589(3) 0.2711(2) 0.2304(2) 0.0321(8) Uani 1 1 d . . . . .
C17 C 0.3854(3) 0.35943(19) 0.2363(2) 0.0269(8) Uani 1 1 d . . . . .
C18 C 0.4711(3) 0.39490(19) 0.29896(19) 0.0269(8) Uani 1 1 d . . . . .
C19 C 0.4565(3) 0.3838(2) 0.3709(2) 0.0366(9) Uani 1 1 d . . . . .
H19 H 0.3882 0.3573 0.3816 0.044 Uiso 1 1 calc R U . . .
C20 C 0.5379(4) 0.4099(3) 0.4269(2) 0.0436(10) Uani 1 1 d . . . . .
H20 H 0.5247 0.4005 0.4744 0.052 Uiso 1 1 calc R U . . .
C21 C 0.6408(4) 0.4506(2) 0.4135(2) 0.0374(9) Uani 1 1 d . . . . .
C22 C 0.6556(3) 0.4627(2) 0.3414(2) 0.0354(9) Uani 1 1 d . . . . .
H22 H 0.7234 0.4893 0.3302 0.043 Uiso 1 1 calc R U . . .
C23 C 0.5713(3) 0.4356(2) 0.28635(19) 0.0285(8) Uani 1 1 d . . . . .
C24 C 0.5272(3) 0.4177(2) 0.15759(19) 0.0267(8) Uani 1 1 d . . . . .
C25 C 0.5696(3) 0.4282(2) 0.0903(2) 0.0311(8) Uani 1 1 d . . . . .
H25 H 0.6404 0.4569 0.0895 0.037 Uiso 1 1 calc R U . . .
C26 C 0.5077(3) 0.3965(2) 0.02391(19) 0.0289(8) Uani 1 1 d . . . . .
C27 C 0.4004(3) 0.3552(2) 0.0306(2) 0.0338(9) Uani 1 1 d . . . . .
H27 H 0.3549 0.3338 -0.0123 0.041 Uiso 1 1 calc R U . . .
C28 C 0.3621(3) 0.3458(2) 0.0971(2) 0.0327(8) Uani 1 1 d . . . . .
H28 H 0.2913 0.3173 0.0987 0.039 Uiso 1 1 calc R U . . .
C29 C 0.4245(3) 0.37707(19) 0.1639(2) 0.0279(8) Uani 1 1 d . . . . .
C30 C 0.8246(5) 0.5248(4) 0.4553(3) 0.0755(17) Uani 1 1 d . . . . .
H30A H 0.8580 0.5540 0.5034 0.091 Uiso 1 1 calc R U . . .
H30B H 0.8031 0.5642 0.4281 0.091 Uiso 1 1 calc R U . . .
C31 C 0.9189(6) 0.4764(5) 0.4105(4) 0.101(2) Uani 1 1 d . . . . .
H31A H 0.9590 0.4504 0.4432 0.152 Uiso 1 1 calc R U . . .
H31B H 0.9719 0.5125 0.3917 0.152 Uiso 1 1 calc R U . . .
H31C H 0.8834 0.4366 0.3694 0.152 Uiso 1 1 calc R U . . .
C32 C 0.7217(5) 0.4479(4) 0.5355(3) 0.0679(15) Uani 1 1 d . . . . .
H32A H 0.6463 0.4523 0.5562 0.081 Uiso 1 1 calc R U . . .
H32B H 0.7761 0.4817 0.5719 0.081 Uiso 1 1 calc R U . . .
C33 C 0.7489(7) 0.3641(5) 0.5254(4) 0.102(3) Uani 1 1 d . . . . .
H33A H 0.6929 0.3296 0.4918 0.153 Uiso 1 1 calc R U . . .
H33B H 0.7483 0.3492 0.5730 0.153 Uiso 1 1 calc R U . . .
H33C H 0.8234 0.3588 0.5047 0.153 Uiso 1 1 calc R U . . .
C34 C 0.6603(4) 0.4466(2) -0.0483(2) 0.0395(9) Uani 1 1 d . . . . .
H34A H 0.6741 0.4927 -0.0065 0.047 Uiso 1 1 calc R U . . .
H34B H 0.6622 0.4664 -0.0940 0.047 Uiso 1 1 calc R U . . .
C35 C 0.7559(4) 0.3928(3) -0.0487(3) 0.0589(13) Uani 1 1 d . . . . .
H35A H 0.7510 0.3692 -0.0058 0.088 Uiso 1 1 calc R U . . .
H35B H 0.8283 0.4240 -0.0471 0.088 Uiso 1 1 calc R U . . .
H35C H 0.7491 0.3511 -0.0936 0.088 Uiso 1 1 calc R U . . .
C36 C 0.4853(4) 0.3692(2) -0.1123(2) 0.0396(9) Uani 1 1 d . . . . .
H36A H 0.5120 0.3958 -0.1514 0.047 Uiso 1 1 calc R U . . .
H36B H 0.4046 0.3765 -0.1063 0.047 Uiso 1 1 calc R U . . .
C37 C 0.4981(4) 0.2820(3) -0.1373(3) 0.0498(11) Uani 1 1 d . . . . .
H37A H 0.5770 0.2742 -0.1468 0.075 Uiso 1 1 calc R U . . .
H37B H 0.4526 0.2604 -0.1824 0.075 Uiso 1 1 calc R U . . .
H37C H 0.4728 0.2550 -0.0989 0.075 Uiso 1 1 calc R U . . .
C39 C 0.7870(3) 0.7022(2) 0.2057(2) 0.0367(9) Uani 1 1 d . . . . .
C40 C 0.8149(4) 0.6266(2) 0.1746(2) 0.0416(10) Uani 1 1 d . . . . .
H40 H 0.7907 0.5836 0.1957 0.050 Uiso 1 1 calc R U . . .
C41 C 0.8798(4) 0.6150(3) 0.1111(3) 0.0546(12) Uani 1 1 d . . . . .
H41 H 0.8966 0.5634 0.0879 0.065 Uiso 1 1 calc R U . . .
C42 C 0.9194(5) 0.6788(3) 0.0823(3) 0.0569(12) Uani 1 1 d . . . . .
H42 H 0.9675 0.6711 0.0417 0.068 Uiso 1 1 calc R U . . .
C43 C 0.8891(4) 0.7533(3) 0.1124(2) 0.0452(10) Uani 1 1 d . . . . .
H43 H 0.9122 0.7958 0.0903 0.054 Uiso 1 1 calc R U . . .
C44 C 0.8239(3) 0.7669(2) 0.1758(2) 0.0325(8) Uani 1 1 d . . . . .
C45 C 0.7942(3) 0.8474(2) 0.2095(2) 0.0363(9) Uani 1 1 d . . . . .
H45 H 0.7344 0.8551 0.2425 0.044 Uiso 1 1 calc R U . . .
C46 C 0.8901(3) 1.0451(2) 0.2051(3) 0.0445(11) Uani 1 1 d . . . . .
C47 C 0.8343(3) 1.1172(2) 0.2383(2) 0.0381(9) Uani 1 1 d . . . . .
C48 C 0.8703(4) 1.1957(2) 0.2408(3) 0.0519(12) Uani 1 1 d . . . . .
H48 H 0.9388 1.2098 0.2200 0.062 Uiso 1 1 calc R U . . .
C49 C 0.8023(4) 1.2529(2) 0.2751(3) 0.0494(11) Uani 1 1 d . . . . .
H49 H 0.8244 1.3070 0.2775 0.059 Uiso 1 1 calc R U . . .
C50 C 0.7010(4) 1.2312(2) 0.3061(3) 0.0464(10) Uani 1 1 d . . . . .
H50 H 0.6554 1.2709 0.3291 0.056 Uiso 1 1 calc R U . . .
C51 C 0.6668(4) 1.1527(2) 0.3037(2) 0.0405(9) Uani 1 1 d . . . . .
H51 H 0.5986 1.1384 0.3248 0.049 Uiso 1 1 calc R U . . .
C52 C 0.7353(3) 1.0950(2) 0.2691(2) 0.0305(8) Uani 1 1 d . . . . .
C53 C 0.7165(3) 1.0054(2) 0.2605(2) 0.0318(8) Uani 1 1 d . . . . .
C54 C 0.7101(3) 0.9853(2) 0.3361(2) 0.0365(9) Uani 1 1 d . . . . .
C55 C 0.7985(4) 1.0097(4) 0.3888(3) 0.0704(17) Uani 1 1 d . . . . .
H55 H 0.8656 1.0353 0.3753 0.085 Uiso 1 1 calc R U . . .
C56 C 0.7913(5) 0.9978(5) 0.4592(3) 0.085(2) Uani 1 1 d . . . . .
H56 H 0.8523 1.0169 0.4932 0.102 Uiso 1 1 calc R U . . .
C57 C 0.6941(4) 0.9575(4) 0.4822(3) 0.0635(15) Uani 1 1 d . . . . .
C58 C 0.6054(3) 0.9332(2) 0.4298(2) 0.0385(9) Uani 1 1 d . . . . .
H58 H 0.5387 0.9065 0.4426 0.046 Uiso 1 1 calc R U . . .
C59 C 0.6138(3) 0.9476(2) 0.3597(2) 0.0307(8) Uani 1 1 d . . . . .
C60 C 0.5205(3) 0.9324(2) 0.2417(2) 0.0285(8) Uani 1 1 d . . . . .
C61 C 0.4219(3) 0.9033(2) 0.1993(2) 0.0320(8) Uani 1 1 d . . . . .
H61 H 0.3604 0.8801 0.2211 0.038 Uiso 1 1 calc R U . . .
C62 C 0.4125(3) 0.9080(2) 0.1250(2) 0.0336(9) Uani 1 1 d . . . . .
C63 C 0.5071(4) 0.9437(2) 0.0953(2) 0.0397(9) Uani 1 1 d . . . . .
H63 H 0.5051 0.9472 0.0452 0.048 Uiso 1 1 calc R U . . .
C64 C 0.6032(3) 0.9739(2) 0.1398(2) 0.0347(9) Uani 1 1 d . . . . .
H64 H 0.6647 0.9981 0.1189 0.042 Uiso 1 1 calc R U . . .
C65 C 0.6124(3) 0.9698(2) 0.2137(2) 0.0289(8) Uani 1 1 d . . . . .
C66 C 0.5897(5) 0.9076(3) 0.5805(3) 0.0578(13) Uani 1 1 d . . . . .
H66A H 0.5219 0.9153 0.5529 0.069 Uiso 1 1 calc R U . . .
H66B H 0.5796 0.9313 0.6330 0.069 Uiso 1 1 calc R U . . .
C67 C 0.5960(6) 0.8222(3) 0.5725(3) 0.0772(17) Uani 1 1 d . . . . .
H67A H 0.6090 0.7979 0.5211 0.116 Uiso 1 1 calc R U . . .
H67B H 0.5253 0.7985 0.5874 0.116 Uiso 1 1 calc R U . . .
H67C H 0.6578 0.8134 0.6037 0.116 Uiso 1 1 calc R U . . .
C70 C 0.2231(3) 0.8357(2) 0.1111(3) 0.0436(10) Uani 1 1 d . . . . .
H70A H 0.2527 0.8033 0.1430 0.052 Uiso 1 1 calc R U . . .
H70B H 0.1804 0.7995 0.0696 0.052 Uiso 1 1 calc R U . . .
C71 C 0.1420(4) 0.8900(3) 0.1554(3) 0.0640(14) Uani 1 1 d . . . . .
H71A H 0.1826 0.9253 0.1975 0.096 Uiso 1 1 calc R U . . .
H71B H 0.0815 0.8581 0.1729 0.096 Uiso 1 1 calc R U . . .
H71C H 0.1101 0.9212 0.1240 0.096 Uiso 1 1 calc R U . . .
C72 C 0.3049(4) 0.8865(3) 0.0060(3) 0.0595(13) Uani 1 1 d . . . . .
H72A H 0.3446 0.9376 0.0027 0.071 Uiso 1 1 calc R U . . .
H72B H 0.2244 0.8884 -0.0056 0.071 Uiso 1 1 calc R U . . .
C73 C 0.3509(7) 0.8209(4) -0.0511(3) 0.088(2) Uani 1 1 d . . . . .
H73A H 0.4320 0.8219 -0.0428 0.131 Uiso 1 1 calc R U . . .
H73B H 0.3356 0.8290 -0.1005 0.131 Uiso 1 1 calc R U . . .
H73C H 0.3144 0.7699 -0.0468 0.131 Uiso 1 1 calc R U . . .
Cl1 Cl 0.9691(2) 0.81462(14) 0.94177(12) 0.1183(8) Uani 1 1 d . . . . .
C75 C 0.9819(7) 0.3942(6) 0.1621(6) 0.125(3) Uani 1 1 d . . . . .
H75A H 0.9844 0.3364 0.1480 0.150 Uiso 1 1 calc R U . . .
H75B H 1.0186 0.4125 0.2114 0.150 Uiso 1 1 calc R U . . .
Cl3 Cl 1.06140(17) 0.43511(12) 0.10123(10) 0.1001(6) Uani 1 1 d . . . . .
Cl4 Cl 0.84351(17) 0.41306(15) 0.16951(15) 0.1211(8) Uani 1 1 d . . . . .

loop_
_atom_site_aniso_label
_atom_site_aniso_U_11
_atom_site_aniso_U_22
_atom_site_aniso_U_33
_atom_site_aniso_U_23
_atom_site_aniso_U_13
_atom_site_aniso_U_12
N1 0.0268(16) 0.0223(15) 0.0437(18) 0.0120(13) -0.0036(13) -0.0010(12)
N2 0.0360(17) 0.0232(16) 0.0405(18) 0.0078(13) -0.0029(14) 0.0012(13)
N3 0.058(2) 0.062(3) 0.041(2) 0.0075(18) -0.0202(18) -0.001(2)
N4 0.0410(18) 0.0294(16) 0.0293(17) 0.0064(13) -0.0040(14) 0.0026(13)
N5 0.0282(16) 0.0264(16) 0.056(2) 0.0178(15) 0.0075(15) -0.0007(13)
N6 0.0288(17) 0.0320(17) 0.053(2) 0.0201(15) 0.0037(15) 0.0016(13)
N7 0.077(3) 0.152(5) 0.075(3) 0.075(3) -0.020(3) -0.037(3)
N8 0.042(2) 0.048(2) 0.049(2) 0.0154(17) -0.0096(16) -0.0053(16)
O2 0.0358(15) 0.0235(13) 0.0625(19) 0.0052(12) -0.0009(13) -0.0062(11)
O3 0.0335(18) 0.0510(19) 0.110(3) 0.0337(19) 0.0076(18) -0.0026(14)
O4 0.0381(15) 0.0434(16) 0.0312(14) 0.0134(12) -0.0113(11) -0.0151(12)
O5 0.0463(17) 0.0303(14) 0.0511(17) 0.0175(12) 0.0081(14) -0.0011(12)
O6 0.0436(19) 0.050(2) 0.152(4) 0.046(2) 0.043(2) 0.0047(15)
O7 0.0320(14) 0.0348(14) 0.0354(14) 0.0099(11) 0.0039(11) -0.0093(11)
C1 0.053(3) 0.048(3) 0.043(2) 0.018(2) -0.007(2) -0.017(2)
C2 0.041(2) 0.032(2) 0.049(2) 0.0055(18) 0.0036(19) -0.0100(17)
C38 0.039(2) 0.033(2) 0.062(3) 0.026(2) -0.005(2) -0.0075(17)
O1 0.062(3) 0.049(3) 0.052(3) 0.024(2) 0.008(2) 0.007(2)
C74 0.108(6) 0.091(6) 0.203(10) 0.079(7) 0.035(7) 0.007(5)
Cl2 0.0730(13) 0.1197(18) 0.0884(14) 0.0301(12) 0.0063(10) 0.0110(12)
C68 0.068(7) 0.076(9) 0.045(6) 0.007(6) -0.016(5) 0.001(6)
C69 0.069(7) 0.124(10) 0.074(7) 0.034(7) -0.008(6) 0.000(7)
C1' 0.053(3) 0.048(3) 0.043(2) 0.018(2) -0.007(2) -0.017(2)
C2' 0.041(2) 0.032(2) 0.049(2) 0.0055(18) 0.0036(19) -0.0100(17)
C38' 0.039(2) 0.033(2) 0.062(3) 0.026(2) -0.005(2) -0.0075(17)
O1' 0.056(7) 0.052(6) 0.061(7) -0.007(5) -0.008(5) 0.003(5)
C74' 0.108(6) 0.091(6) 0.203(10) 0.079(7) 0.035(7) 0.007(5)
Cl2' 0.149(9) 0.080(5) 0.071(5) 0.023(4) 0.017(5) 0.042(5)
C68' 0.072(10) 0.056(8) 0.037(7) 0.011(6) 0.000(6) -0.007(7)
C69' 0.094(15) 0.068(11) 0.055(10) -0.015(8) -0.004(10) -0.010(10)
C3 0.044(2) 0.0265(19) 0.042(2) 0.0121(16) 0.0002(18) 0.0012(16)
C4 0.058(3) 0.024(2) 0.058(3) 0.0108(18) 0.002(2) 0.0022(18)
C5 0.066(3) 0.030(2) 0.069(3) 0.013(2) -0.003(2) 0.016(2)
C6 0.056(3) 0.047(3) 0.081(4) 0.004(2) -0.019(3) 0.019(2)
C7 0.050(3) 0.032(2) 0.067(3) 0.004(2) -0.022(2) 0.0041(19)
C8 0.042(2) 0.0249(19) 0.038(2) 0.0056(15) -0.0057(17) 0.0021(16)
C9 0.036(2) 0.0271(19) 0.0326(19) 0.0091(15) -0.0039(16) 0.0029(15)
C10 0.033(2) 0.036(2) 0.061(3) 0.023(2) -0.0085(19) -0.0071(17)
C11 0.039(2) 0.028(2) 0.049(2) 0.0161(17) -0.0074(18) -0.0076(16)
C12 0.050(3) 0.035(2) 0.071(3) 0.022(2) -0.014(2) -0.0135(19)
C13 0.088(4) 0.023(2) 0.063(3) 0.014(2) -0.025(3) -0.013(2)
C14 0.071(3) 0.023(2) 0.047(3) 0.0055(17) -0.012(2) 0.010(2)
C15 0.056(3) 0.0244(19) 0.042(2) 0.0059(16) -0.0074(19) 0.0031(17)
C16 0.038(2) 0.0268(19) 0.032(2) 0.0091(15) -0.0094(16) -0.0009(15)
C17 0.0290(18) 0.0205(17) 0.0323(19) 0.0102(14) -0.0052(15) -0.0021(13)
C18 0.0303(19) 0.0184(16) 0.0309(19) 0.0021(14) -0.0069(15) 0.0048(14)
C19 0.039(2) 0.031(2) 0.039(2) 0.0087(17) -0.0005(17) 0.0009(16)
C20 0.060(3) 0.047(2) 0.026(2) 0.0122(17) -0.0031(19) 0.007(2)
C21 0.047(2) 0.037(2) 0.028(2) 0.0078(16) -0.0131(17) 0.0026(18)
C22 0.034(2) 0.032(2) 0.042(2) 0.0121(17) -0.0098(17) -0.0027(16)
C23 0.041(2) 0.0220(17) 0.0217(17) 0.0060(14) -0.0083(15) -0.0011(15)
C24 0.0295(18) 0.0242(17) 0.0252(18) 0.0045(14) -0.0096(14) -0.0005(14)
C25 0.034(2) 0.0235(18) 0.034(2) 0.0049(15) -0.0070(16) -0.0050(14)
C26 0.039(2) 0.0208(17) 0.0270(19) 0.0061(14) -0.0042(15) 0.0045(14)
C27 0.038(2) 0.0307(19) 0.030(2) 0.0013(15) -0.0114(16) 0.0012(16)
C28 0.031(2) 0.0266(18) 0.038(2) 0.0050(15) -0.0085(16) -0.0044(15)
C29 0.0308(19) 0.0207(17) 0.0316(19) 0.0061(14) -0.0071(15) -0.0009(14)
C30 0.073(4) 0.086(4) 0.064(3) 0.017(3) -0.034(3) -0.009(3)
C31 0.077(5) 0.131(6) 0.096(5) 0.034(5) -0.037(4) -0.008(4)
C32 0.068(3) 0.099(4) 0.035(3) 0.011(3) -0.015(2) 0.011(3)
C33 0.132(6) 0.132(6) 0.073(4) 0.066(4) 0.017(4) 0.062(5)
C34 0.049(2) 0.038(2) 0.034(2) 0.0155(17) 0.0022(18) 0.0026(18)
C35 0.047(3) 0.055(3) 0.075(3) 0.016(3) 0.003(2) 0.005(2)
C36 0.053(3) 0.041(2) 0.0254(19) 0.0064(16) -0.0056(17) 0.0109(18)
C37 0.060(3) 0.038(2) 0.046(3) 0.0003(19) -0.012(2) 0.004(2)
C39 0.032(2) 0.032(2) 0.046(2) 0.0110(17) -0.0085(17) -0.0038(16)
C40 0.041(2) 0.030(2) 0.055(3) 0.0101(18) -0.0028(19) 0.0022(17)
C41 0.062(3) 0.037(2) 0.059(3) -0.002(2) 0.001(2) 0.006(2)
C42 0.073(3) 0.049(3) 0.045(3) 0.002(2) 0.011(2) 0.008(2)
C43 0.046(2) 0.044(2) 0.046(2) 0.0122(19) 0.0038(19) -0.0040(19)
C44 0.0297(19) 0.0257(19) 0.042(2) 0.0101(16) -0.0046(16) -0.0004(14)
C45 0.029(2) 0.031(2) 0.050(2) 0.0125(17) 0.0033(17) 0.0001(15)
C46 0.028(2) 0.031(2) 0.079(3) 0.022(2) 0.013(2) -0.0011(16)
C47 0.031(2) 0.030(2) 0.057(3) 0.0207(18) 0.0011(18) -0.0026(15)
C48 0.043(2) 0.033(2) 0.084(3) 0.026(2) 0.004(2) -0.0078(18)
C49 0.053(3) 0.028(2) 0.067(3) 0.016(2) -0.003(2) -0.0049(19)
C50 0.051(3) 0.033(2) 0.055(3) 0.0087(19) 0.001(2) 0.0076(19)
C51 0.037(2) 0.037(2) 0.046(2) 0.0103(18) 0.0048(18) -0.0011(17)
C52 0.0305(19) 0.0279(19) 0.034(2) 0.0115(15) -0.0043(15) -0.0028(15)
C53 0.0269(19) 0.0305(19) 0.040(2) 0.0142(16) 0.0045(16) -0.0021(15)
C54 0.029(2) 0.039(2) 0.044(2) 0.0192(18) 0.0018(17) -0.0034(16)
C55 0.040(3) 0.110(5) 0.069(3) 0.052(3) -0.017(2) -0.027(3)
C56 0.056(3) 0.143(6) 0.064(4) 0.063(4) -0.031(3) -0.040(4)
C57 0.049(3) 0.093(4) 0.059(3) 0.048(3) -0.011(2) -0.013(3)
C58 0.038(2) 0.033(2) 0.047(2) 0.0172(18) 0.0040(18) -0.0034(16)
C59 0.0302(19) 0.0237(18) 0.039(2) 0.0113(15) 0.0000(16) -0.0011(14)
C60 0.0304(19) 0.0189(16) 0.036(2) 0.0053(14) 0.0023(15) 0.0013(14)
C61 0.0256(19) 0.0253(18) 0.044(2) 0.0070(16) 0.0087(16) -0.0014(14)
C62 0.031(2) 0.0213(18) 0.047(2) 0.0057(16) 0.0001(17) 0.0018(14)
C63 0.044(2) 0.039(2) 0.039(2) 0.0141(18) 0.0070(18) 0.0034(18)
C64 0.032(2) 0.033(2) 0.042(2) 0.0152(17) 0.0039(17) -0.0014(16)
C65 0.0287(19) 0.0200(17) 0.040(2) 0.0111(15) 0.0050(15) 0.0037(14)
C66 0.069(3) 0.061(3) 0.049(3) 0.025(2) 0.008(2) 0.002(2)
C67 0.112(5) 0.067(4) 0.056(3) 0.013(3) 0.017(3) 0.029(3)
C70 0.035(2) 0.030(2) 0.062(3) 0.0091(19) -0.013(2) -0.0064(16)
C71 0.038(3) 0.050(3) 0.099(4) 0.008(3) -0.003(3) 0.003(2)
C72 0.050(3) 0.066(3) 0.065(3) 0.026(3) -0.013(2) -0.005(2)
C73 0.111(5) 0.092(5) 0.053(3) 0.004(3) -0.006(3) 0.005(4)
Cl1 0.1500(19) 0.1350(17) 0.0954(13) 0.0563(12) 0.0506(13) 0.0684(15)
C75 0.102(6) 0.140(8) 0.148(8) 0.071(6) -0.029(6) -0.003(5)
Cl3 0.1002(13) 0.1079(14) 0.0747(11) -0.0178(9) 0.0064(9) 0.0098(10)
Cl4 0.0807(12) 0.1440(18) 0.172(2) 0.1061(17) -0.0095(13) 0.0111(11)

loop_
_atom_type_symbol
_atom_type_description
_atom_type_scat_dispersion_real
_atom_type_scat_dispersion_imag
_atom_type_scat_source
C C 0.0033 0.0016 'International Tables Vol C Tables 4.2.6.8 and 6.1.1.4'
H H 0.0000 0.0000 'International Tables Vol C Tables 4.2.6.8 and 6.1.1.4'
N N 0.0061 0.0033 'International Tables Vol C Tables 4.2.6.8 and 6.1.1.4'
O O 0.0106 0.0060 'International Tables Vol C Tables 4.2.6.8 and 6.1.1.4'
Cl Cl 0.1484 0.1585 'International Tables Vol C Tables 4.2.6.8 and 6.1.1.4'

loop_
_geom_angle_atom_site_label_1
_geom_angle_atom_site_label_2
_geom_angle_atom_site_label_3
_geom_angle
C10 N1 N2 117.5(3)
C10 N1 C17 114.4(3)
N2 N1 C17 128.1(3)
C9 N2 N1 119.3(3)
C21 N3 C30 121.5(4)
C21 N3 C32 119.9(4)
C30 N3 C32 117.4(4)
C26 N4 C34 121.7(3)
C26 N4 C36 120.4(3)
C34 N4 C36 116.9(3)
N6 N5 C46 117.0(3)
N6 N5 C53 127.5(3)
C46 N5 C53 114.6(3)
C45 N6 N5 119.2(3)
C57 N7 C66 122.1(5)
C57 N7 C68' 115.8(7)
C66 N7 C68' 113.7(6)
C57 N7 C68 121.3(6)
C66 N7 C68 114.5(6)
C62 N8 C70 121.6(3)
C62 N8 C72 121.0(4)
C70 N8 C72 117.3(3)
C3 O2 C2 117.7(3)
C23 O4 C24 118.1(3)
C39 O5 C38 119.1(3)
C59 O7 C60 119.0(3)
O1 C1 C38 115.7(4)
O1 C1 C2 108.5(4)
C38 C1 C2 113.4(4)
O2 C2 C1 107.7(3)
O5 C38 C1 107.3(3)
Cl1 C74 Cl2 113.2(4)
C69 C68 N7 108.3(11)
N7 C68' C69' 97.4(15)
O2 C3 C4 124.1(4)
O2 C3 C8 115.9(3)
C4 C3 C8 120.0(4)
C5 C4 C3 120.4(4)
C4 C5 C6 120.6(4)
C7 C6 C5 119.1(4)
C6 C7 C8 122.0(4)
C7 C8 C3 118.0(4)
C7 C8 C9 121.9(3)
C3 C8 C9 120.1(4)
N2 C9 C8 118.2(4)
O3 C10 N1 125.9(4)
O3 C10 C11 128.1(4)
N1 C10 C11 106.0(3)
C12 C11 C16 121.7(4)
C12 C11 C10 129.7(4)
C16 C11 C10 108.6(3)
C11 C12 C13 117.3(4)
C14 C13 C12 121.2(4)
C13 C14 C15 121.1(4)
C14 C15 C16 118.8(4)
C15 C16 C11 120.0(4)
C15 C16 C17 127.9(4)
C11 C16 C17 112.2(3)
C29 C17 N1 112.7(3)
C29 C17 C16 111.7(3)
N1 C17 C16 98.6(3)
C29 C17 C18 111.3(3)
N1 C17 C18 111.0(3)
C16 C17 C18 111.0(3)
C23 C18 C19 116.5(3)
C23 C18 C17 121.2(3)
C19 C18 C17 122.2(3)
C20 C19 C18 122.8(4)
C19 C20 C21 120.5(4)
N3 C21 C22 120.8(4)
N3 C21 C20 122.1(4)
C22 C21 C20 117.0(3)
C23 C22 C21 120.9(4)
O4 C23 C18 123.8(3)
O4 C23 C22 113.9(3)
C18 C23 C22 122.3(3)
C29 C24 C25 123.5(3)
C29 C24 O4 122.4(3)
C25 C24 O4 114.1(3)
C24 C25 C26 120.6(3)
N4 C26 C25 121.1(3)
N4 C26 C27 122.9(3)
C25 C26 C27 115.8(3)
C28 C27 C26 121.9(3)
C27 C28 C29 122.3(3)
C24 C29 C28 115.9(3)
C24 C29 C17 122.5(3)
C28 C29 C17 121.3(3)
N3 C30 C31 115.7(5)
N3 C32 C33 114.9(4)
N4 C34 C35 114.5(3)
N4 C36 C37 114.5(3)
O5 C39 C40 122.7(4)
O5 C39 C44 116.1(3)
C40 C39 C44 121.2(4)
C39 C40 C41 118.9(4)
C42 C41 C40 120.3(4)
C43 C42 C41 120.3(5)
C42 C43 C44 120.7(4)
C39 C44 C43 118.4(4)
C39 C44 C45 121.0(4)
C43 C44 C45 120.6(4)
N6 C45 C44 118.6(4)
O6 C46 N5 125.7(4)
O6 C46 C47 129.2(4)
N5 C46 C47 105.1(3)
C52 C47 C48 122.4(4)
C52 C47 C46 108.9(3)
C48 C47 C46 128.7(4)
C47 C48 C49 117.8(4)
C48 C49 C50 120.5(4)
C51 C50 C49 121.0(4)
C50 C51 C52 118.5(4)
C47 C52 C51 119.8(3)
C47 C52 C53 112.1(3)
C51 C52 C53 128.1(3)
N5 C53 C65 112.1(3)
N5 C53 C54 112.3(3)
C65 C53 C54 110.5(3)
N5 C53 C52 99.1(3)
C65 C53 C52 112.4(3)
C54 C53 C52 110.1(3)
C59 C54 C55 115.7(4)
C59 C54 C53 122.9(3)
C55 C54 C53 121.2(4)
C56 C55 C54 122.4(4)
C55 C56 C57 121.6(4)
N7 C57 C58 122.9(4)
N7 C57 C56 120.5(5)
C58 C57 C56 116.2(4)
C59 C58 C57 121.0(4)
C58 C59 O7 115.0(3)
C58 C59 C54 123.0(3)
O7 C59 C54 121.9(3)
C65 C60 O7 122.9(3)
C65 C60 C61 122.1(3)
O7 C60 C61 114.9(3)
C60 C61 C62 121.3(3)
N8 C62 C61 121.5(3)
N8 C62 C63 121.4(4)
C61 C62 C63 117.0(3)
C64 C63 C62 120.1(4)
C65 C64 C63 123.0(4)
C60 C65 C64 116.4(3)
C60 C65 C53 122.3(3)
C64 C65 C53 121.2(3)
N7 C66 C67 116.1(5)
N8 C70 C71 115.0(4)
N8 C72 C73 113.2(4)
Cl4 C75 Cl3 117.9(5)

loop_
_geom_bond_atom_site_label_1
_geom_bond_atom_site_label_2
_geom_bond_distance
N1 C10 1.379(5)
N1 N2 1.382(4)
N1 C17 1.511(5)
N2 C9 1.283(5)
N3 C21 1.378(5)
N3 C30 1.436(7)
N3 C32 1.453(7)
N4 C26 1.365(5)
N4 C34 1.462(5)
N4 C36 1.473(5)
N5 N6 1.380(4)
N5 C46 1.391(5)
N5 C53 1.488(5)
N6 C45 1.274(5)
N7 C57 1.392(7)
N7 C66 1.440(7)
N7 C68' 1.495(18)
N7 C68 1.546(12)
N8 C62 1.373(5)
N8 C70 1.440(6)
N8 C72 1.463(6)
O2 C3 1.360(5)
O2 C2 1.442(5)
O3 C10 1.226(5)
O4 C23 1.377(4)
O4 C24 1.394(4)
O5 C39 1.368(5)
O5 C38 1.427(5)
O6 C46 1.217(5)
O7 C59 1.380(4)
O7 C60 1.387(5)
C1 O1 1.409(6)
C1 C38 1.481(7)
C1 C2 1.494(7)
C74 Cl1 1.678(8)
C74 Cl2 1.750(8)
C68 C69 1.503(14)
C68' C69' 1.496(16)
C3 C4 1.397(6)
C3 C8 1.399(5)
C4 C5 1.370(7)
C5 C6 1.383(7)
C6 C7 1.380(6)
C7 C8 1.395(6)
C8 C9 1.469(5)
C10 C11 1.468(6)
C11 C12 1.385(6)
C11 C16 1.391(6)
C12 C13 1.400(7)
C13 C14 1.374(7)
C14 C15 1.380(6)
C15 C16 1.386(6)
C16 C17 1.513(5)
C17 C29 1.508(5)
C17 C18 1.516(5)
C18 C23 1.378(5)
C18 C19 1.396(5)
C19 C20 1.379(6)
C20 C21 1.407(6)
C21 C22 1.405(6)
C22 C23 1.391(5)
C24 C29 1.371(5)
C24 C25 1.390(5)
C25 C26 1.399(5)
C26 C27 1.425(5)
C27 C28 1.354(6)
C28 C29 1.406(5)
C30 C31 1.586(10)
C32 C33 1.485(9)
C34 C35 1.527(6)
C36 C37 1.499(6)
C39 C40 1.378(5)
C39 C44 1.395(5)
C40 C41 1.398(7)
C41 C42 1.379(7)
C42 C43 1.367(6)
C43 C44 1.400(6)
C44 C45 1.470(5)
C46 C47 1.479(6)
C47 C52 1.374(5)
C47 C48 1.379(6)
C48 C49 1.380(7)
C49 C50 1.395(7)
C50 C51 1.375(6)
C51 C52 1.393(6)
C52 C53 1.519(5)
C53 C65 1.503(5)
C53 C54 1.514(5)
C54 C59 1.389(5)
C54 C55 1.394(6)
C55 C56 1.365(7)
C56 C57 1.414(7)
C57 C58 1.392(6)
C58 C59 1.377(6)
C60 C65 1.383(5)
C60 C61 1.391(5)
C61 C62 1.396(6)
C62 C63 1.410(6)
C63 C64 1.389(6)
C64 C65 1.388(5)
C66 C67 1.461(8)
C70 C71 1.520(7)
C72 C73 1.515(8)
C75 Cl4 1.701(9)
C75 Cl3 1.708(9)

loop_
_geom_torsion_atom_site_label_1
_geom_torsion_atom_site_label_2
_geom_torsion_atom_site_label_3
_geom_torsion_atom_site_label_4
_geom_torsion
C10 N1 N2 C9 174.5(3)
C17 N1 N2 C9 -5.9(5)
C46 N5 N6 C45 177.6(4)
C53 N5 N6 C45 -13.9(6)
C3 O2 C2 C1 174.0(3)
O1 C1 C2 O2 -67.5(5)
C38 C1 C2 O2 62.4(4)
C39 O5 C38 C1 177.1(3)
O1 C1 C38 O5 -170.1(4)
C2 C1 C38 O5 63.6(4)
C57 N7 C68 C69 -91.8(10)
C66 N7 C68 C69 104.2(10)
C68' N7 C68 C69 4.6(9)
C57 N7 C68' C69' 99.4(11)
C66 N7 C68' C69' -111.6(11)
C68 N7 C68' C69' -10.0(12)
C2 O2 C3 C4 11.5(6)
C2 O2 C3 C8 -167.2(4)
O2 C3 C4 C5 -179.6(4)
C8 C3 C4 C5 -1.0(7)
C3 C4 C5 C6 0.8(8)
C4 C5 C6 C7 -0.3(8)
C5 C6 C7 C8 -0.1(8)
C6 C7 C8 C3 -0.1(7)
C6 C7 C8 C9 178.8(5)
O2 C3 C8 C7 179.4(4)
C4 C3 C8 C7 0.6(6)
O2 C3 C8 C9 0.5(6)
C4 C3 C8 C9 -178.3(4)
N1 N2 C9 C8 177.2(3)
C7 C8 C9 N2 -22.5(6)
C3 C8 C9 N2 156.4(4)
N2 N1 C10 O3 -2.7(6)
C17 N1 C10 O3 177.7(4)
N2 N1 C10 C11 176.3(3)
C17 N1 C10 C11 -3.3(4)
O3 C10 C11 C12 2.4(8)
N1 C10 C11 C12 -176.6(4)
O3 C10 C11 C16 -179.3(5)
N1 C10 C11 C16 1.7(4)
C16 C11 C12 C13 0.2(6)
C10 C11 C12 C13 178.4(4)
C11 C12 C13 C14 0.2(7)
C12 C13 C14 C15 -0.4(7)
C13 C14 C15 C16 0.0(6)
C14 C15 C16 C11 0.4(6)
C14 C15 C16 C17 -178.9(4)
C12 C11 C16 C15 -0.6(6)
C10 C11 C16 C15 -179.1(3)
C12 C11 C16 C17 178.9(4)
C10 C11 C16 C17 0.3(4)
C10 N1 C17 C29 121.3(3)
N2 N1 C17 C29 -58.3(4)
C10 N1 C17 C16 3.3(4)
N2 N1 C17 C16 -176.2(3)
C10 N1 C17 C18 -113.2(3)
N2 N1 C17 C18 67.2(4)
C15 C16 C17 C29 58.7(5)
C11 C16 C17 C29 -120.7(4)
C15 C16 C17 N1 177.3(4)
C11 C16 C17 N1 -2.0(4)
C15 C16 C17 C18 -66.2(5)
C11 C16 C17 C18 114.5(3)
C29 C17 C18 C23 -1.4(4)
N1 C17 C18 C23 -127.7(3)
C16 C17 C18 C23 123.7(4)
C29 C17 C18 C19 -177.1(3)
N1 C17 C18 C19 56.6(4)
C16 C17 C18 C19 -52.0(4)
C23 C18 C19 C20 -1.5(5)
C17 C18 C19 C20 174.4(3)
C18 C19 C20 C21 0.7(6)
C30 N3 C21 C22 4.0(7)
C32 N3 C21 C22 -163.4(4)
C30 N3 C21 C20 -175.4(5)
C32 N3 C21 C20 17.2(6)
C19 C20 C21 N3 179.3(4)
C19 C20 C21 C22 -0.1(6)
N3 C21 C22 C23 -179.0(4)
C20 C21 C22 C23 0.3(6)
C24 O4 C23 C18 -8.9(5)
C24 O4 C23 C22 170.4(3)
C19 C18 C23 O4 -179.0(3)
C17 C18 C23 O4 5.0(5)
C19 C18 C23 C22 1.7(5)
C17 C18 C23 C22 -174.2(3)
C21 C22 C23 O4 179.5(3)
C21 C22 C23 C18 -1.2(6)
C23 O4 C24 C29 9.7(5)
C23 O4 C24 C25 -170.8(3)
C29 C24 C25 C26 -0.4(5)
O4 C24 C25 C26 -180.0(3)
C34 N4 C26 C25 6.6(5)
C36 N4 C26 C25 175.2(3)
C34 N4 C26 C27 -176.3(3)
C36 N4 C26 C27 -7.7(5)
C24 C25 C26 N4 178.4(3)
C24 C25 C26 C27 1.1(5)
N4 C26 C27 C28 -178.6(3)
C25 C26 C27 C28 -1.4(5)
C26 C27 C28 C29 1.0(6)
C25 C24 C29 C28 -0.1(5)
O4 C24 C29 C28 179.4(3)
C25 C24 C29 C17 173.9(3)
O4 C24 C29 C17 -6.6(5)
C27 C28 C29 C24 -0.2(5)
C27 C28 C29 C17 -174.3(3)
N1 C17 C29 C24 127.6(3)
C16 C17 C29 C24 -122.4(4)
C18 C17 C29 C24 2.3(4)
N1 C17 C29 C28 -58.8(4)
C16 C17 C29 C28 51.2(4)
C18 C17 C29 C28 175.9(3)
C21 N3 C30 C31 -78.2(6)
C32 N3 C30 C31 89.5(6)
C21 N3 C32 C33 70.1(7)
C30 N3 C32 C33 -97.9(6)
C26 N4 C34 C35 78.6(5)
C36 N4 C34 C35 -90.3(4)
C26 N4 C36 C37 -74.8(5)
C34 N4 C36 C37 94.3(4)
C38 O5 C39 C40 5.6(5)
C38 O5 C39 C44 -173.7(3)
O5 C39 C40 C41 179.7(4)
C44 C39 C40 C41 -1.1(6)
C39 C40 C41 C42 2.9(7)
C40 C41 C42 C43 -4.5(7)
C41 C42 C43 C44 4.3(7)
O5 C39 C44 C43 -179.9(3)
C40 C39 C44 C43 0.8(6)
O5 C39 C44 C45 -0.5(5)
C40 C39 C44 C45 -179.8(4)
C42 C43 C44 C39 -2.5(6)
C42 C43 C44 C45 178.2(4)
N5 N6 C45 C44 178.3(3)
C39 C44 C45 N6 162.6(4)
C43 C44 C45 N6 -18.1(6)
N6 N5 C46 O6 -5.9(7)
C53 N5 C46 O6 -175.9(5)
N6 N5 C46 C47 175.2(3)
C53 N5 C46 C47 5.2(5)
O6 C46 C47 C52 177.4(5)
N5 C46 C47 C52 -3.7(5)
O6 C46 C47 C48 -3.1(8)
N5 C46 C47 C48 175.9(4)
C52 C47 C48 C49 -0.8(7)
C46 C47 C48 C49 179.7(4)
C47 C48 C49 C50 0.3(7)
C48 C49 C50 C51 0.3(7)
C49 C50 C51 C52 -0.3(6)
C48 C47 C52 C51 0.8(6)
C46 C47 C52 C51 -179.7(4)
C48 C47 C52 C53 -178.5(4)
C46 C47 C52 C53 1.0(5)
C50 C51 C52 C47 -0.2(6)
C50 C51 C52 C53 179.0(4)
N6 N5 C53 C65 -54.4(5)
C46 N5 C53 C65 114.3(4)
N6 N5 C53 C54 70.7(5)
C46 N5 C53 C54 -120.6(4)
N6 N5 C53 C52 -173.1(3)
C46 N5 C53 C52 -4.4(4)
C47 C52 C53 N5 1.8(4)
C51 C52 C53 N5 -177.4(4)
C47 C52 C53 C65 -116.7(4)
C51 C52 C53 C65 64.0(5)
C47 C52 C53 C54 119.7(4)
C51 C52 C53 C54 -59.5(5)
N5 C53 C54 C59 -133.4(4)
C65 C53 C54 C59 -7.4(5)
C52 C53 C54 C59 117.3(4)
N5 C53 C54 C55 52.1(5)
C65 C53 C54 C55 178.1(4)
C52 C53 C54 C55 -57.3(5)
C59 C54 C55 C56 -0.2(9)
C53 C54 C55 C56 174.7(6)
C54 C55 C56 C57 2.1(11)
C66 N7 C57 C58 8.6(10)
C68' N7 C57 C58 154.7(7)
C68 N7 C57 C58 -154.1(7)
C66 N7 C57 C56 -178.0(6)
C68' N7 C57 C56 -31.9(10)
C68 N7 C57 C56 19.3(10)
C55 C56 C57 N7 -176.0(7)
C55 C56 C57 C58 -2.2(10)
N7 C57 C58 C59 174.2(5)
C56 C57 C58 C59 0.5(8)
C57 C58 C59 O7 -179.0(4)
C57 C58 C59 C54 1.3(6)
C60 O7 C59 C58 -178.9(3)
C60 O7 C59 C54 0.8(5)
C55 C54 C59 C58 -1.4(6)
C53 C54 C59 C58 -176.2(4)
C55 C54 C59 O7 178.8(4)
C53 C54 C59 O7 4.0(6)
C59 O7 C60 C65 -1.3(5)
C59 O7 C60 C61 179.2(3)
C65 C60 C61 C62 2.4(5)
O7 C60 C61 C62 -178.1(3)
C70 N8 C62 C61 -0.4(6)
C72 N8 C62 C61 175.3(4)
C70 N8 C62 C63 176.7(4)
C72 N8 C62 C63 -7.6(6)
C60 C61 C62 N8 176.9(3)
C60 C61 C62 C63 -0.3(5)
N8 C62 C63 C64 -178.5(4)
C61 C62 C63 C64 -1.3(5)
C62 C63 C64 C65 0.9(6)
O7 C60 C65 C64 177.8(3)
C61 C60 C65 C64 -2.7(5)
O7 C60 C65 C53 -3.0(5)
C61 C60 C65 C53 176.4(3)
C63 C64 C65 C60 1.1(5)
C63 C64 C65 C53 -178.1(3)
N5 C53 C65 C60 133.0(3)
C54 C53 C65 C60 6.9(5)
C52 C53 C65 C60 -116.5(4)
N5 C53 C65 C64 -47.9(4)
C54 C53 C65 C64 -174.0(3)
C52 C53 C65 C64 62.6(4)
C57 N7 C66 C67 87.2(7)
C68' N7 C66 C67 -59.6(9)
C68 N7 C66 C67 -109.0(7)
C62 N8 C70 C71 81.5(5)
C72 N8 C70 C71 -94.3(5)
C62 N8 C72 C73 90.4(6)
C70 N8 C72 C73 -93.8(5)

loop_
_platon_squeeze_void_nr
_platon_squeeze_void_average_x
_platon_squeeze_void_average_y
_platon_squeeze_void_average_z
_platon_squeeze_void_volume
_platon_squeeze_void_count_electrons
1 -0.032 0.221 0.524 211.1 23.0
2 0.031 0.779 0.476 211.2 22.9
3 0.150 0.714 0.969 7.0 0.3
4 0.850 0.286 0.031 7.0 0.1
